data_7110404
loop_
_publ_author_name
'Bell, Paul C.'
'Wallis, John D.'

_publ_section_title
;
 Addition of nucleophiles to electron-deficient alkenes: structural
 studies on the incipient reaction and the zwitterionic intermediate
;
_journal_issue 3
_journal_name_full 'Chemical Communications'
_journal_page_first 257
_journal_paper_doi 10.1039/a808488b
_journal_year 1999
_chemical_formula_sum 'C28 H23 N O2'
_chemical_formula_weight 405.47
_chemical_melting_point 415.5(5)
_chemical_name_systematic
; 
1,1-dibenzoyl-2-(8-dimethylamino)naphth-1-yl)ethene
;
_space_group_IT_number 14
_symmetry_cell_setting monoclinic
_symmetry_space_group_name_Hall '-P 2yn'
_symmetry_space_group_name_H-M 'P 1 21/n 1'
_atom_sites_solution_hydrogens geom
_atom_sites_solution_primary direct
_atom_sites_solution_secondary difmap
_audit_creation_method SHELXL
_cell_angle_alpha 90.00
_cell_angle_beta 93.884(2)
_cell_angle_gamma 90.00
_cell_formula_units_Z 4
_cell_length_a 11.2537(4)
_cell_length_b 11.4933(5)
_cell_length_c 16.7819(6)
_cell_measurement_reflns_used 10407
_cell_measurement_temperature 150(2)
_cell_measurement_theta_max 27.5
_cell_measurement_theta_min 1.5
_cell_volume 2165.62(14)
_computing_cell_refinement 'DENZO (Nonius, 1997b)'
_computing_data_collection 'KappaCCD (Nonius, 1997a)'
_computing_data_reduction DENZO
_computing_publication_material 'SHELXL-93 (Sheldrick, 1993)'
_computing_structure_refinement 'SHELXL-93 (Sheldrick, 1993)'
_computing_structure_solution 'SHELXS-86 (Sheldrick, 1990)'
_diffrn_ambient_temperature 150
_diffrn_measurement_device 'Nonius KappaCCD'
_diffrn_measurement_method \w
_diffrn_radiation_monochromator graphite
_diffrn_radiation_source 'fine-focus sealed tube'
_diffrn_radiation_type MoKa
_diffrn_radiation_wavelength 0.71069
_diffrn_reflns_av_R_equivalents 0.0644
_diffrn_reflns_av_sigmaI/netI 0.0745
_diffrn_reflns_limit_h_max 14
_diffrn_reflns_limit_h_min -14
_diffrn_reflns_limit_k_max 15
_diffrn_reflns_limit_k_min -15
_diffrn_reflns_limit_l_max 22
_diffrn_reflns_limit_l_min -22
_diffrn_reflns_number 10407
_diffrn_reflns_theta_max 28.28
_diffrn_reflns_theta_min 3.01
_diffrn_standards_decay_% 'not measured'
_diffrn_standards_interval_count 'not measured'
_diffrn_standards_interval_time 'not measured'
_diffrn_standards_number 'not measured'
_exptl_absorpt_coefficient_mu 0.078
_exptl_absorpt_correction_type none
_exptl_crystal_colour orange
_exptl_crystal_density_diffrn 1.244
_exptl_crystal_description block
_exptl_crystal_F_000 856
_exptl_crystal_size_max 0.4
_exptl_crystal_size_mid 0.4
_exptl_crystal_size_min 0.25
_refine_diff_density_max 0.294
_refine_diff_density_min -0.254
_refine_diff_density_rms 0.055
_refine_ls_extinction_coef 0.1050(61)
_refine_ls_extinction_expression Fc^*^=kFc[1+0.001xFc^2^l^3^/sin(2q)]^-1/4^
_refine_ls_extinction_method SHELXL
_refine_ls_goodness_of_fit_all 0.976
_refine_ls_goodness_of_fit_obs 1.030
_refine_ls_hydrogen_treatment refall
_refine_ls_matrix_type full
_refine_ls_number_parameters 373
_refine_ls_number_reflns 4928
_refine_ls_number_restraints 0
_refine_ls_restrained_S_all 1.008
_refine_ls_restrained_S_obs 1.030
_refine_ls_R_factor_all 0.0902
_refine_ls_R_factor_obs 0.0566
_refine_ls_shift/esd_max -0.050
_refine_ls_shift/esd_mean 0.007
_refine_ls_structure_factor_coef Fsqd
_refine_ls_weighting_details 'w=1/[s^2^(Fo^2^)+( 0.0890P)^2^+0.5475P] where w=(Fo^2^+2Fc^2^)/3'
_refine_ls_weighting_scheme calc
_refine_ls_wR_factor_all 0.1635
_refine_ls_wR_factor_obs 0.1385
_reflns_number_observed 3759
_reflns_number_total 5350
_reflns_observed_criterion >2sigma(I)
_cod_data_source_file 808488bsup1.cif
_cod_data_source_block benzo
_cod_depositor_comments
;
The following automatic conversions were performed:

'_chemical_melting_point' value '415-416' was changed to '415.5(5)' -
the average value was taken and precision was estimated.

Automatic conversion script
Id: cif_fix_values 1891 2012-01-12 08:04:46Z andrius 

The following automatic conversions were performed:

'_refine_ls_weighting_scheme' value 'calc w=1/[s^2^(Fo^2^)+(
0.0890P)^2^+0.5475P] where w=(Fo^2^+2Fc^2^)/3' was changed to 'calc'.
New tag '_refine_ls_weighting_details' was created. The value of the
new tag was set to 'w=1/[s^2^(Fo^2^)+( 0.0890P)^2^+0.5475P] where
w=(Fo^2^+2Fc^2^)/3'.

Automatic conversion script
Id: cif_fix_values 3143 2015-03-26 13:38:13Z robertas 
;
_cod_original_sg_symbol_H-M ' P21/n'
_cod_database_code 7110404
_diffn_detector_area_resol_mean 9.09

loop_
_symmetry_equiv_pos_as_xyz
'x, y, z'
'-x+1/2, y+1/2, -z+1/2'
'-x, -y, -z'
'x-1/2, -y-1/2, z-1/2'

loop_
_atom_site_aniso_label
_atom_site_aniso_U_11
_atom_site_aniso_U_22
_atom_site_aniso_U_33
_atom_site_aniso_U_23
_atom_site_aniso_U_13
_atom_site_aniso_U_12
O1 0.0377(7) 0.0417(8) 0.0253(7) -0.0039(6) 0.0077(5) 0.0076(6)
O2 0.0358(7) 0.0226(6) 0.0334(7) 0.0035(5) 0.0064(6) 0.0067(6)
N1 0.0294(8) 0.0211(7) 0.0349(8) -0.0036(6) 0.0044(7) 0.0003(6)
C1 0.0311(9) 0.0220(8) 0.0225(8) -0.0065(7) 0.0005(7) 0.0062(7)
C2 0.0360(11) 0.0321(10) 0.0349(10) -0.0127(8) -0.0082(8) 0.0098(9)
C3 0.0518(13) 0.0337(10) 0.0284(10) -0.0071(8) -0.0129(9) 0.0190(10)
C4 0.0561(13) 0.0256(10) 0.0224(9) 0.0028(7) -0.0001(8) 0.0151(9)
C5 0.0422(11) 0.0216(8) 0.0288(9) 0.0062(7) 0.0155(8) 0.0052(8)
C6 0.0298(9) 0.0252(9) 0.0376(10) 0.0010(8) 0.0116(8) -0.0004(8)
C7 0.0260(9) 0.0242(8) 0.0253(8) 0.0014(7) 0.0027(7) 0.0030(7)
C8 0.0240(8) 0.0185(8) 0.0181(7) -0.0018(6) 0.0040(6) 0.0051(6)
C9 0.0376(10) 0.0207(8) 0.0202(8) 0.0006(6) 0.0061(7) 0.0092(7)
C10 0.0274(8) 0.0197(8) 0.0179(7) -0.0022(6) 0.0037(6) 0.0067(7)
C11 0.0227(8) 0.0219(8) 0.0175(7) -0.0012(6) 0.0037(6) 0.0005(7)
C12 0.0251(8) 0.0220(8) 0.0168(7) 0.0002(6) 0.0034(6) 0.0026(7)
C13 0.0284(9) 0.0202(8) 0.0227(8) 0.0012(6) 0.0068(7) 0.0038(7)
C15 0.0223(8) 0.0209(8) 0.0211(8) 0.0007(6) -0.0009(6) 0.0016(7)
C18 0.0347(10) 0.0219(9) 0.0371(11) -0.0053(8) 0.0000(8) 0.0037(8)
C19 0.0388(12) 0.0315(12) 0.083(2) -0.0074(12) 0.0213(13) -0.0027(10)
C21 0.0247(8) 0.0227(8) 0.0303(9) 0.0075(7) 0.0058(7) 0.0026(7)
C22 0.0287(9) 0.0384(11) 0.0285(9) 0.0060(8) 0.0053(7) 0.0005(8)
C23 0.0382(11) 0.0604(14) 0.0325(11) 0.0122(11) -0.0021(9) -0.0126(11)
C24 0.0279(11) 0.065(2) 0.0538(14) 0.0281(13) -0.0043(10) -0.0055(11)
C25 0.0275(11) 0.0499(14) 0.076(2) 0.0181(13) 0.0100(11) 0.0137(10)
C26 0.0304(10) 0.0374(11) 0.0531(13) -0.0011(10) 0.0084(9) 0.0082(9)
C31 0.0222(8) 0.0227(8) 0.0171(7) 0.0052(6) -0.0009(6) 0.0035(7)
C32 0.0271(9) 0.0250(9) 0.0253(8) 0.0031(7) 0.0010(7) -0.0005(7)
C33 0.0300(10) 0.0383(11) 0.0301(9) 0.0104(8) 0.0061(8) -0.0032(8)
C34 0.0300(9) 0.0448(11) 0.0236(9) 0.0045(8) 0.0070(8) 0.0074(9)
C35 0.0335(10) 0.0313(10) 0.0232(8) -0.0026(8) 0.0025(7) 0.0036(8)
C36 0.0258(8) 0.0229(8) 0.0220(8) 0.0016(6) -0.0003(7) 0.0012(7)

loop_
_atom_site_label
_atom_site_type_symbol
_atom_site_fract_x
_atom_site_fract_y
_atom_site_fract_z
_atom_site_U_iso_or_equiv
_atom_site_thermal_displace_type
_atom_site_occupancy
_atom_site_calc_flag
O1 O 0.11798(12) 0.84014(12) 1.00519(8) 0.0346(3) Uani 1 d
O2 O 0.22289(11) 0.98203(11) 0.84022(7) 0.0304(3) Uani 1 d
N1 N 0.49071(13) 0.76866(13) 1.02101(9) 0.0283(4) Uani 1 d
C1 C 0.4776(2) 0.66214(15) 1.06249(10) 0.0252(4) Uani 1 d
C2 C 0.5632(2) 0.6215(2) 1.11845(12) 0.0348(5) Uani 1 d
C3 C 0.5440(2) 0.5208(2) 1.16327(12) 0.0387(5) Uani 1 d
C4 C 0.4399(2) 0.4616(2) 1.15315(11) 0.0348(5) Uani 1 d
C5 C 0.2433(2) 0.4331(2) 1.08096(11) 0.0303(4) Uani 1 d
C6 C 0.1614(2) 0.4620(2) 1.02092(12) 0.0304(4) Uani 1 d
C7 C 0.1833(2) 0.5558(2) 0.97023(11) 0.0251(4) Uani 1 d
C8 C 0.28532(14) 0.62206(14) 0.98074(9) 0.0201(3) Uani 1 d
C9 C 0.3506(2) 0.49677(15) 1.09393(10) 0.0260(4) Uani 1 d
C10 C 0.37143(15) 0.59567(14) 1.04527(9) 0.0216(4) Uani 1 d
C11 C 0.30698(15) 0.71014(14) 0.91907(9) 0.0206(3) Uani 1 d
C12 C 0.23077(15) 0.79417(14) 0.89388(9) 0.0213(4) Uani 1 d
C13 C 0.11731(15) 0.82182(14) 0.93373(10) 0.0235(4) Uani 1 d
C15 C 0.26320(15) 0.88365(14) 0.83523(10) 0.0215(4) Uani 1 d
C18 C 0.4175(2) 0.8634(2) 1.04897(12) 0.0313(4) Uani 1 d
C19 C 0.6124(2) 0.8077(2) 1.0122(2) 0.0503(6) Uani 1 d
C21 C 0.0047(2) 0.82806(15) 0.88128(10) 0.0257(4) Uani 1 d
C22 C -0.0088(2) 0.7639(2) 0.81122(11) 0.0317(4) Uani 1 d
C23 C -0.1152(2) 0.7677(2) 0.76415(13) 0.0439(5) Uani 1 d
C24 C -0.2059(2) 0.8393(2) 0.7859(2) 0.0494(6) Uani 1 d
C25 C -0.1920(2) 0.9050(2) 0.8545(2) 0.0508(6) Uani 1 d
C26 C -0.0881(2) 0.8984(2) 0.90370(14) 0.0400(5) Uani 1 d
C31 C 0.34792(14) 0.85579(14) 0.77282(9) 0.0207(4) Uani 1 d
C32 C 0.4241(2) 0.9438(2) 0.75078(10) 0.0258(4) Uani 1 d
C33 C 0.5020(2) 0.9241(2) 0.69117(11) 0.0326(4) Uani 1 d
C34 C 0.5020(2) 0.8174(2) 0.65240(11) 0.0326(4) Uani 1 d
C35 C 0.4248(2) 0.7304(2) 0.67277(10) 0.0293(4) Uani 1 d
C36 C 0.3480(2) 0.74870(15) 0.73345(10) 0.0236(4) Uani 1 d
H2 H 0.6344(21) 0.6646(20) 1.1267(13) 0.040(6) Uiso 1 d
H3 H 0.6066(21) 0.4946(20) 1.2042(15) 0.046(6) Uiso 1 d
H4 H 0.4250(19) 0.3926(21) 1.1841(13) 0.041(6) Uiso 1 d
H5 H 0.2326(19) 0.3678(19) 1.1137(12) 0.036(6) Uiso 1 d
H6 H 0.0904(19) 0.4135(19) 1.0102(12) 0.033(5) Uiso 1 d
H7 H 0.1302(17) 0.5719(16) 0.9239(11) 0.023(5) Uiso 1 d
H11 H 0.3810(17) 0.7027(16) 0.8946(11) 0.022(5) Uiso 1 d
H18A H 0.3374(19) 0.8335(18) 1.0600(12) 0.033(5) Uiso 1 d
H18B H 0.4071(18) 0.9278(19) 1.0064(13) 0.035(6) Uiso 1 d
H18C H 0.4538(19) 0.8982(20) 1.1010(13) 0.041(6) Uiso 1 d
H19A H 0.6654(24) 0.7408(24) 0.9956(15) 0.061(8) Uiso 1 d
H19B H 0.6543(25) 0.8464(24) 1.0663(18) 0.070(8) Uiso 1 d
H19C H 0.6062(24) 0.8688(25) 0.9723(16) 0.061(8) Uiso 1 d
H22 H 0.0585(18) 0.7152(18) 0.7962(12) 0.032(5) Uiso 1 d
H23 H -0.1216(22) 0.7181(22) 0.7162(16) 0.054(7) Uiso 1 d
H24 H -0.2763(26) 0.8433(24) 0.7519(17) 0.068(8) Uiso 1 d
H25 H -0.2507(24) 0.9578(23) 0.8664(16) 0.058(7) Uiso 1 d
H26 H -0.0778(22) 0.9411(23) 0.9537(16) 0.056(7) Uiso 1 d
H33 H 0.5564(20) 0.9869(20) 0.6765(13) 0.041(6) Uiso 1 d
H32 H 0.4249(17) 1.0200(18) 0.7767(12) 0.028(5) Uiso 1 d
H34 H 0.5565(18) 0.8052(18) 0.6107(12) 0.034(6) Uiso 1 d
H35 H 0.4232(18) 0.6549(19) 0.6457(12) 0.035(6) Uiso 1 d
H36 H 0.2914(17) 0.6860(17) 0.7464(11) 0.025(5) Uiso 1 d

loop_
_atom_type_symbol
_atom_type_description
_atom_type_scat_dispersion_real
_atom_type_scat_dispersion_imag
_atom_type_scat_source
C C 0.0033 0.0016 'International Tables Vol C Tables 4.2.6.8 and 6.1.1.4'
H H 0.0000 0.0000 'International Tables Vol C Tables 4.2.6.8 and 6.1.1.4'
N N 0.0061 0.0033 'International Tables Vol C Tables 4.2.6.8 and 6.1.1.4'
O O 0.0106 0.0060 'International Tables Vol C Tables 4.2.6.8 and 6.1.1.4'

loop_
_geom_angle_atom_site_label_1
_geom_angle_atom_site_label_2
_geom_angle_atom_site_label_3
_geom_angle
C1 N1 C19 116.4(2)
C1 N1 C18 113.89(15)
C19 N1 C18 110.9(2)
C2 C1 N1 122.3(2)
C2 C1 C10 119.4(2)
N1 C1 C10 118.28(15)
C1 C2 C3 121.1(2)
C4 C3 C2 120.6(2)
C3 C4 C9 120.6(2)
C6 C5 C9 121.1(2)
C5 C6 C7 119.8(2)
C8 C7 C6 121.7(2)
C7 C8 C10 119.6(2)
C7 C8 C11 117.62(15)
C10 C8 C11 122.49(15)
C5 C9 C4 121.0(2)
C5 C9 C10 119.6(2)
C4 C9 C10 119.3(2)
C9 C10 C1 118.4(2)
C9 C10 C8 118.1(2)
C1 C10 C8 123.5(2)
C12 C11 C8 125.53(15)
C11 C12 C15 121.79(15)
C11 C12 C13 123.52(15)
C15 C12 C13 113.54(14)
O1 C13 C21 121.4(2)
O1 C13 C12 121.5(2)
C21 C13 C12 117.15(14)
O2 C15 C12 119.05(15)
O2 C15 C31 120.14(15)
C12 C15 C31 120.77(14)
C22 C21 C26 119.7(2)
C22 C21 C13 120.9(2)
C26 C21 C13 119.4(2)
C21 C22 C23 120.4(2)
C24 C23 C22 119.5(2)
C25 C24 C23 120.3(2)
C24 C25 C26 120.7(2)
C25 C26 C21 119.2(2)
C32 C31 C36 119.6(2)
C32 C31 C15 117.6(2)
C36 C31 C15 122.67(15)
C31 C32 C33 120.1(2)
C34 C33 C32 120.1(2)
C35 C34 C33 120.2(2)
C34 C35 C36 120.2(2)
C35 C36 C31 119.9(2)

loop_
_geom_bond_atom_site_label_1
_geom_bond_atom_site_label_2
_geom_bond_distance
O1 C13 1.217(2)
O2 C15 1.223(2)
N1 C1 1.421(2)
N1 C19 1.458(3)
N1 C18 1.462(2)
C1 C2 1.381(3)
C1 C10 1.431(3)
C2 C3 1.405(3)
C3 C4 1.356(3)
C4 C9 1.423(3)
C5 C6 1.360(3)
C5 C9 1.416(3)
C6 C7 1.406(2)
C7 C8 1.379(2)
C8 C10 1.436(2)
C8 C11 1.480(2)
C9 C10 1.428(2)
C11 C12 1.341(2)
C12 C15 1.486(2)
C12 C13 1.515(2)
C13 C21 1.494(2)
C15 C31 1.498(2)
C21 C22 1.387(3)
C21 C26 1.393(3)
C22 C23 1.390(3)
C23 C24 1.379(4)
C24 C25 1.376(4)
C25 C26 1.388(3)
C31 C32 1.392(2)
C31 C36 1.397(2)
C32 C33 1.393(3)
C33 C34 1.388(3)
C34 C35 1.383(3)
C35 C36 1.396(2)
